data_7702567
loop_
_publ_author_name
'Schweiger, Scott W.'
'Salberg, Michelle M.'
'Pulvirenti, April L.'
'Freeman, Emily E.'
'Fanwick, Phillip E.'
'Rothwell, Ian P.'

_publ_section_title
;
 Studies of the alkylation of niobium and tantalum halides containing
 2,6-diarylphenoxide ancillary ligation
;
_journal_issue 13
_journal_name_full 'Journal of the Chemical Society, Dalton Transactions'
_journal_page_first 2020
_journal_paper_doi 10.1039/b101722p
_journal_year 2001
_chemical_formula_sum 'C40 H37 Cl2 O2 Si Ta'
_chemical_formula_weight 829.68
_space_group_IT_number 14
_space_group_name_Hall '-P 2ybc'
_space_group_name_H-M_alt 'P 1 21/c 1'
_symmetry_cell_setting monoclinic
_symmetry_space_group_name_H-M 'P 1 21/c 1'
_atom_type_scat_source 'International Tables for Crystallography (Vol C)'
_audit_creation_date 30-10-00
_audit_creation_method from_MolEN_and_SHELXL
_cell_angle_alpha 90.00
_cell_angle_beta 95.3177(11)
_cell_angle_gamma 90.00
_cell_formula_units_Z 4
_cell_length_a 15.3362(3)
_cell_length_b 12.7656(2)
_cell_length_c 18.5286(3)
_cell_measurement_reflns_used 34144
_cell_measurement_temperature 150
_cell_measurement_theta_max 27
_cell_measurement_theta_min 5
_cell_volume 3611.84(11)
_computing_cell_refinement DENZO/SCALEPACK_(Otwinowski,_1996)
_computing_data_collection Collect_(Nonius,_1998)
_computing_data_reduction DENZO/SCALEPACK_(Otwinowski,_1996)
_computing_molecular_graphics
;
ORTEP (Johnson, 1976)
Xtal_GX (Hall, 1995)
PLUTON (Spek, 1991)
;
_computing_publication_material CIF_VAX_MolEN_(Fair,_1990)
_computing_structure_refinement SHELX97_(Sheldrick,_1997)
_computing_structure_solution PATTY_(DIRDIF92,_Beurskins,_1992)
_diffrn_ambient_temperature 150
_diffrn_radiation_type MO-K\a
_diffrn_radiation_wavelength 0.71073
_diffrn_reflns_av_R_equivalents 0.047
_diffrn_reflns_limit_h_max 19
_diffrn_reflns_limit_h_min 0
_diffrn_reflns_limit_k_max 16
_diffrn_reflns_limit_k_min 0
_diffrn_reflns_limit_l_max 23
_diffrn_reflns_limit_l_min -24
_diffrn_reflns_number 34144
_diffrn_reflns_theta_max 27.44
_diffrn_reflns_theta_min 5.00
_exptl_absorpt_coefficient_mu 3.221
_exptl_absorpt_correction_T_max 0.3372
_exptl_absorpt_correction_T_min 0.0664
_exptl_absorpt_correction_type refined_empirical_(Otwinowski_&_Minor,_1996)
_exptl_crystal_colour yellow
_exptl_crystal_density_diffrn 1.53
_exptl_crystal_description chunk
_exptl_crystal_F_000 1656
_exptl_crystal_size_max 0.45
_exptl_crystal_size_mid 0.43
_exptl_crystal_size_min 0.34
_refine_diff_density_max 1.98
_refine_diff_density_min -1.60
_refine_ls_extinction_method none
_refine_ls_goodness_of_fit_ref 1.047
_refine_ls_hydrogen_treatment H_atoms_riding
_refine_ls_matrix_type full
_refine_ls_number_parameters 418
_refine_ls_number_reflns 8132
_refine_ls_number_restraints 0
_refine_ls_R_factor_gt 0.031
_refine_ls_shift/su_max 0.002
_refine_ls_structure_factor_coef Fsqd
_refine_ls_weighting_details '1/[\s^2^(Fo^2^)+(0.0441P)^2^+1.5360P] where P=(Fo^2^+2Fc^2^)/3  '
_refine_ls_weighting_scheme calc
_refine_ls_wR_factor_ref 0.073
_reflns_number_gt 7228
_reflns_number_total 8132
_reflns_threshold_expression >2.0\s(I)
_cod_data_source_file b101722p.txt
_cod_data_source_block SS213B
_cod_depositor_comments
;
The following automatic conversions were performed:

data item '_refine_ls_weighting_scheme' value 'calc ' was changed to
'calc' in accordance with the
/home/saulius/struct/COD-crude-data/automatic-downloads/DataCite-retrospective/RSC/depositions/lib/dictionaries/cif_core.dic
dictionary named 'cif_core.dic' version 2.4.2 last updated on
2011-04-26.

Automatic conversion script
Id: cif_fix_values 6909 2019-04-08 15:41:33Z antanas 
;
_cod_original_cell_volume 3611.84(19)
_cod_original_sg_symbol_H-M 'p 1 21/c 1'
_cod_original_formula_sum 'C40 H37 Cl2 O2 Si1 Ta1'
_cod_database_code 7702567

loop_
_symmetry_equiv_pos_as_xyz
'x, y, z'
'-x, y+1/2, -z+1/2'
'-x, -y, -z'
'x, -y+1/2, z+1/2'

loop_
_atom_site_aniso_label
_atom_site_aniso_U_11
_atom_site_aniso_U_22
_atom_site_aniso_U_33
_atom_site_aniso_U_12
_atom_site_aniso_U_13
_atom_site_aniso_U_23
Ta 0.01693(8) 0.01889(8) 0.01685(8) -0.00110(5) 0.00044(5) -0.00141(5)
Cl(1) 0.0423(5) 0.0322(5) 0.0201(4) -0.0079(4) 0.0068(3) -0.0006(3)
Cl(2) 0.0225(4) 0.0325(5) 0.0269(4) -0.0023(3) 0.0082(3) -0.0045(3)
Si(1) 0.0233(5) 0.0283(5) 0.0380(5) 0.0025(4) 0.0078(4) 0.0033(4)
O(1) 0.0218(11) 0.0227(11) 0.0214(11) -0.0001(9) 0.0014(9) -0.0006(9)
O(2) 0.0184(11) 0.0190(11) 0.0203(11) 0.0009(9) -0.0019(8) 0.0010(8)
C(1) 0.0184(15) 0.0247(16) 0.0258(16) -0.0011(13) -0.0035(12) -0.0018(14)
C(2) 0.029(2) 0.042(2) 0.060(3) 0.0115(18) 0.0093(19) 0.008(2)
C(3) 0.052(3) 0.042(2) 0.038(2) 0.012(2) 0.0127(19) -0.0053(18)
C(4) 0.035(2) 0.049(3) 0.083(4) -0.002(2) 0.019(2) 0.022(2)
C(11) 0.0272(17) 0.0194(16) 0.0228(16) -0.0045(13) 0.0064(13) -0.0062(12)
C(12) 0.0288(18) 0.0196(16) 0.0264(17) -0.0014(14) 0.0068(14) -0.0022(13)
C(13) 0.038(2) 0.0234(18) 0.0324(19) 0.0052(15) 0.0086(16) -0.0022(14)
C(14) 0.055(3) 0.035(2) 0.029(2) 0.0068(19) 0.0136(18) -0.0069(16)
C(15) 0.049(2) 0.038(2) 0.0216(18) 0.0006(18) 0.0008(16) -0.0040(15)
C(16) 0.0308(18) 0.0281(18) 0.0249(17) -0.0014(15) 0.0009(14) -0.0039(14)
C(21) 0.0173(15) 0.0204(15) 0.0176(14) -0.0014(12) 0.0019(11) -0.0013(12)
C(22) 0.0194(15) 0.0234(16) 0.0213(15) -0.0019(13) 0.0032(12) 0.0007(12)
C(23) 0.0278(18) 0.0196(16) 0.0294(17) -0.0022(13) 0.0026(14) -0.0015(13)
C(24) 0.0262(18) 0.0255(17) 0.0278(17) -0.0061(14) 0.0012(14) -0.0055(14)
C(25) 0.0220(16) 0.0294(18) 0.0196(15) -0.0036(14) -0.0025(12) -0.0040(13)
C(26) 0.0184(15) 0.0223(16) 0.0173(14) -0.0020(12) 0.0014(12) -0.0002(12)
C(121) 0.0266(17) 0.0167(15) 0.0271(17) 0.0000(13) 0.0051(13) -0.0013(13)
C(122) 0.0294(19) 0.035(2) 0.0325(19) 0.0032(15) 0.0028(15) 0.0030(16)
C(123) 0.040(2) 0.041(2) 0.0296(19) 0.0052(18) 0.0118(16) 0.0064(16)
C(124) 0.053(2) 0.0239(18) 0.0275(18) 0.0064(17) -0.0008(17) 0.0028(14)
C(125) 0.032(2) 0.0279(19) 0.036(2) 0.0035(15) -0.0047(15) -0.0010(15)
C(126) 0.0270(18) 0.0236(17) 0.0325(18) 0.0012(14) 0.0051(14) 0.0011(14)
C(161) 0.0311(19) 0.037(2) 0.0185(16) 0.0002(15) -0.0032(13) -0.0059(14)
C(162) 0.033(2) 0.039(2) 0.0272(19) 0.0069(16) 0.0049(16) 0.0021(15)
C(163) 0.051(3) 0.043(2) 0.0245(19) 0.0110(19) 0.0012(17) 0.0066(16)
C(164) 0.036(2) 0.059(3) 0.033(2) 0.015(2) -0.0088(17) -0.0028(19)
C(165) 0.026(2) 0.064(3) 0.054(3) -0.003(2) -0.0084(19) -0.007(2)
C(166) 0.034(2) 0.042(2) 0.037(2) -0.0077(18) -0.0057(17) -0.0036(17)
C(221) 0.0212(16) 0.0230(17) 0.0257(17) -0.0038(13) -0.0003(13) 0.0046(13)
C(222) 0.0264(17) 0.0290(18) 0.0213(16) -0.0009(14) 0.0036(13) 0.0035(13)
C(223) 0.034(2) 0.042(2) 0.0218(17) -0.0064(17) 0.0036(15) 0.0021(15)
C(224) 0.032(2) 0.057(3) 0.0223(18) 0.0018(18) -0.0046(15) 0.0098(17)
C(225) 0.033(2) 0.041(2) 0.038(2) 0.0104(17) -0.0034(16) 0.0084(17)
C(226) 0.0294(19) 0.0291(19) 0.0296(18) 0.0008(15) -0.0004(15) 0.0003(15)
C(261) 0.0199(15) 0.0251(16) 0.0182(15) -0.0002(13) -0.0013(12) -0.0002(13)
C(262) 0.0294(19) 0.033(2) 0.0241(18) 0.0039(15) 0.0018(14) -0.0027(14)
C(263) 0.046(2) 0.038(2) 0.0232(18) 0.0080(19) 0.0041(16) 0.0100(16)
C(264) 0.056(3) 0.031(2) 0.0291(19) 0.0121(18) 0.0029(18) 0.0098(16)
C(265) 0.0329(19) 0.0274(18) 0.0267(17) 0.0067(15) 0.0051(14) 0.0019(14)
C(266) 0.0215(16) 0.0243(17) 0.0180(16) -0.0009(13) -0.0003(12) 0.0029(12)

loop_
_atom_site_label
_atom_site_fract_x
_atom_site_fract_y
_atom_site_fract_z
_atom_site_U_iso_or_equiv
_atom_site_thermal_displace_type
_atom_site_calc_flag
Ta 0.249387(8) 0.228032(10) 0.215427(6) 0.01763(4) Uani ?
Cl(1) 0.22213(6) 0.16605(7) 0.32743(4) 0.0313(2) Uani ?
Cl(2) 0.36310(5) 0.21822(6) 0.13872(5) 0.0269(2) Uani ?
Si(1) 0.05593(6) 0.36857(8) 0.22739(6) 0.0296(3) Uani ?
O(1) 0.21328(14) 0.09851(17) 0.17126(11) 0.0220(6) Uani ?
O(2) 0.30505(14) 0.34840(16) 0.25499(11) 0.0195(6) Uani ?
C(1) 0.1411(2) 0.3133(3) 0.17091(17) 0.0233(8) Uani ?
C(2) -0.0110(3) 0.4602(3) 0.1664(2) 0.0433(12) Uani ?
C(3) 0.1066(3) 0.4404(3) 0.3080(2) 0.0435(12) Uani ?
C(4) -0.0137(3) 0.2597(4) 0.2566(3) 0.0548(16) Uani ?
C(11) 0.2345(2) 0.0245(3) 0.12201(17) 0.0229(8) Uani ?
C(12) 0.2882(2) -0.0593(3) 0.14560(18) 0.0247(9) Uani ?
C(13) 0.3177(2) -0.1262(3) 0.09326(19) 0.0309(10) Uani ?
C(14) 0.2934(3) -0.1100(3) 0.0202(2) 0.0391(12) Uani ?
C(15) 0.2366(3) -0.0296(3) -0.00155(19) 0.0364(10) Uani ?
C(16) 0.2054(2) 0.0388(3) 0.04860(18) 0.0280(9) Uani ?
C(21) 0.34959(19) 0.4307(2) 0.28694(16) 0.0184(7) Uani ?
C(22) 0.3366(2) 0.5319(3) 0.25733(17) 0.0213(8) Uani ?
C(23) 0.3738(2) 0.6173(3) 0.29633(18) 0.0256(9) Uani ?
C(24) 0.4245(2) 0.6032(3) 0.36180(18) 0.0266(9) Uani ?
C(25) 0.4408(2) 0.5024(3) 0.38806(17) 0.0239(8) Uani ?
C(26) 0.4039(2) 0.4145(2) 0.35123(16) 0.0193(8) Uani ?
C(121) 0.3117(2) -0.0787(2) 0.22426(18) 0.0233(8) Uani ?
C(122) 0.2467(2) -0.0922(3) 0.2711(2) 0.0323(10) Uani ?
C(123) 0.2676(3) -0.1158(3) 0.3435(2) 0.0363(10) Uani ?
C(124) 0.3538(3) -0.1249(3) 0.3708(2) 0.0351(9) Uani ?
C(125) 0.4191(3) -0.1117(3) 0.3252(2) 0.0325(10) Uani ?
C(126) 0.3983(2) -0.0882(3) 0.25255(19) 0.0276(9) Uani ?
C(161) 0.1425(2) 0.1241(3) 0.02648(17) 0.0292(9) Uani ?
C(162) 0.1695(3) 0.2148(3) -0.0072(2) 0.0329(10) Uani ?
C(163) 0.1105(3) 0.2954(3) -0.0251(2) 0.0396(12) Uani ?
C(164) 0.0241(3) 0.2854(4) -0.0114(2) 0.0434(12) Uani ?
C(165) -0.0041(3) 0.1953(4) 0.0198(3) 0.0488(14) Uani ?
C(166) 0.0550(3) 0.1154(3) 0.0398(2) 0.0382(10) Uani ?
C(221) 0.2878(2) 0.5512(3) 0.18562(17) 0.0235(8) Uani ?
C(222) 0.3076(2) 0.4956(3) 0.12431(17) 0.0255(9) Uani ?
C(223) 0.2661(2) 0.5198(3) 0.05651(19) 0.0325(10) Uani ?
C(224) 0.2047(3) 0.5994(3) 0.04904(19) 0.0375(12) Uani ?
C(225) 0.1847(3) 0.6552(3) 0.1095(2) 0.0378(10) Uani ?
C(226) 0.2261(2) 0.6317(3) 0.17689(19) 0.0296(9) Uani ?
C(261) 0.4279(2) 0.3089(3) 0.37840(16) 0.0213(8) Uani ?
C(262) 0.4247(2) 0.2829(3) 0.4512(2) 0.0289(10) Uani ?
C(263) 0.4531(3) 0.1855(3) 0.47725(19) 0.0357(10) Uani ?
C(264) 0.4866(3) 0.1138(3) 0.4312(2) 0.0388(12) Uani ?
C(265) 0.4897(2) 0.1381(3) 0.35854(19) 0.0289(9) Uani ?
C(266) 0.4606(2) 0.2344(3) 0.33250(18) 0.0214(8) Uani ?
H(13) 0.3541 -0.1821 0.1077 0.0400 Uiso calc
H(14) 0.3154 -0.1533 -0.0142 0.0510 Uiso calc
H(15) 0.2189 -0.0210 -0.0506 0.0470 Uiso calc
H(1A) 0.1639 0.3718 0.1451 0.0300 Uiso calc
H(1B) 0.1103 0.2686 0.1346 0.0300 Uiso calc
H(23) 0.3644 0.6846 0.2781 0.0330 Uiso calc
H(24) 0.4473 0.6608 0.3878 0.0350 Uiso calc
H(25) 0.4768 0.4930 0.4308 0.0310 Uiso calc
H(2A) -0.0545 0.4931 0.1929 0.0570 Uiso calc
H(2B) -0.0394 0.4219 0.1263 0.0570 Uiso calc
H(2C) 0.0263 0.5128 0.1486 0.0570 Uiso calc
H(3A) 0.1453 0.4934 0.2927 0.0570 Uiso calc
H(3B) 0.1391 0.3923 0.3399 0.0570 Uiso calc
H(3C) 0.0615 0.4727 0.3330 0.0570 Uiso calc
H(4A) -0.0614 0.2881 0.2804 0.0710 Uiso calc
H(4B) 0.0209 0.2148 0.2895 0.0710 Uiso calc
H(4C) -0.0363 0.2201 0.2150 0.0710 Uiso calc
H(122) 0.1883 -0.0852 0.2534 0.0420 Uiso calc
H(123) 0.2233 -0.1254 0.3739 0.0470 Uiso calc
H(124) 0.3680 -0.1400 0.4196 0.0460 Uiso calc
H(125) 0.4775 -0.1185 0.3432 0.0420 Uiso calc
H(126) 0.4429 -0.0788 0.2224 0.0360 Uiso calc
H(162) 0.2274 0.2214 -0.0177 0.0430 Uiso calc
H(163) 0.1294 0.3563 -0.0464 0.0520 Uiso calc
H(164) -0.0152 0.3395 -0.0233 0.0560 Uiso calc
H(165) -0.0628 0.1877 0.0276 0.0640 Uiso calc
H(166) 0.0358 0.0556 0.0622 0.0500 Uiso calc
H(222) 0.3488 0.4421 0.1289 0.0330 Uiso calc
H(223) 0.2797 0.4823 0.0160 0.0420 Uiso calc
H(224) 0.1769 0.6153 0.0036 0.0490 Uiso calc
H(225) 0.1434 0.7087 0.1047 0.0490 Uiso calc
H(226) 0.2127 0.6700 0.2171 0.0380 Uiso calc
H(262) 0.4033 0.3313 0.4826 0.0380 Uiso calc
H(263) 0.4495 0.1685 0.5257 0.0460 Uiso calc
H(264) 0.5070 0.0493 0.4489 0.0500 Uiso calc
H(265) 0.5114 0.0895 0.3274 0.0380 Uiso calc
H(266) 0.4627 0.2501 0.2837 0.0280 Uiso calc

loop_
_geom_angle_atom_site_label_1
_geom_angle_atom_site_label_2
_geom_angle_atom_site_label_3
_geom_angle
O(2) Ta O(1) 169.71(9)
O(2) Ta C(1) 92.52(11)
O(1) Ta C(1) 95.38(11)
O(2) Ta Cl(1) 92.49(7)
O(1) Ta Cl(1) 91.10(7)
C(1) Ta Cl(1) 109.37(9)
O(2) Ta Cl(2) 86.77(7)
O(1) Ta Cl(2) 84.06(7)
C(1) Ta Cl(2) 113.30(9)
Cl(1) Ta Cl(2) 137.31(3)
C(3) Si(1) C(4) 110.0(2)
C(3) Si(1) C(2) 110.0(2)
C(4) Si(1) C(2) 110.2(2)
C(3) Si(1) C(1) 111.78(17)
C(4) Si(1) C(1) 109.1(2)
C(2) Si(1) C(1) 105.61(16)
C(11) O(1) Ta 143.7(2)
C(21) O(2) Ta 175.6(2)
Si(1) C(1) Ta 122.83(16)
O(1) C(11) C(12) 119.2(3)
O(1) C(11) C(16) 118.8(3)
C(12) C(11) C(16) 121.9(3)
C(11) C(12) C(13) 118.1(3)
C(11) C(12) C(121) 121.1(3)
C(13) C(12) C(121) 120.8(3)
C(14) C(13) C(12) 120.7(3)
C(15) C(14) C(13) 120.1(3)
C(14) C(15) C(16) 121.1(3)
C(15) C(16) C(11) 117.9(3)
C(15) C(16) C(161) 122.0(3)
C(11) C(16) C(161) 120.1(3)
O(2) C(21) C(26) 119.3(3)
O(2) C(21) C(22) 119.5(3)
C(26) C(21) C(22) 121.1(3)
C(23) C(22) C(21) 118.4(3)
C(23) C(22) C(221) 118.8(3)
C(21) C(22) C(221) 122.8(3)
C(24) C(23) C(22) 121.2(3)
C(25) C(24) C(23) 119.5(3)
C(24) C(25) C(26) 121.2(3)
C(21) C(26) C(25) 118.4(3)
C(21) C(26) C(261) 122.3(3)
C(25) C(26) C(261) 119.2(3)
C(126) C(121) C(122) 118.0(3)
C(126) C(121) C(12) 121.4(3)
C(122) C(121) C(12) 120.6(3)
C(123) C(122) C(121) 121.1(3)
C(124) C(123) C(122) 120.2(3)
C(123) C(124) C(125) 119.5(3)
C(124) C(125) C(126) 120.4(3)
C(125) C(126) C(121) 120.8(3)
C(166) C(161) C(162) 118.5(4)
C(166) C(161) C(16) 120.3(3)
C(162) C(161) C(16) 121.2(3)
C(163) C(162) C(161) 120.4(4)
C(164) C(163) C(162) 120.2(4)
C(163) C(164) C(165) 120.0(4)
C(164) C(165) C(166) 120.2(4)
C(161) C(166) C(165) 120.6(4)
C(222) C(221) C(226) 118.4(3)
C(222) C(221) C(22) 121.0(3)
C(226) C(221) C(22) 120.4(3)
C(223) C(222) C(221) 120.5(3)
C(224) C(223) C(222) 120.2(3)
C(223) C(224) C(225) 119.7(3)
C(226) C(225) C(224) 120.1(4)
C(225) C(226) C(221) 121.0(3)
C(262) C(261) C(266) 118.3(3)
C(262) C(261) C(26) 121.2(3)
C(266) C(261) C(26) 120.4(3)
C(263) C(262) C(261) 120.8(3)
C(264) C(263) C(262) 120.0(3)
C(263) C(264) C(265) 120.0(3)
C(266) C(265) C(264) 120.0(3)
C(265) C(266) C(261) 121.0(3)

loop_
_geom_bond_atom_site_label_1
_geom_bond_atom_site_label_2
_geom_bond_distance
Ta O(2) 1.874(2)
Ta O(1) 1.904(2)
Ta C(1) 2.090(3)
Ta Cl(1) 2.2952(8)
Ta Cl(2) 2.3529(8)
Si(1) C(3) 1.860(4)
Si(1) C(4) 1.863(4)
Si(1) C(2) 1.867(4)
Si(1) C(1) 1.885(3)
O(1) C(11) 1.373(4)
O(2) C(21) 1.359(4)
C(11) C(12) 1.395(5)
C(11) C(16) 1.403(5)
C(12) C(13) 1.399(4)
C(12) C(121) 1.489(5)
C(13) C(14) 1.385(5)
C(14) C(15) 1.383(6)
C(15) C(16) 1.391(5)
C(16) C(161) 1.488(5)
C(21) C(26) 1.404(4)
C(21) C(22) 1.410(4)
C(22) C(23) 1.399(5)
C(22) C(221) 1.484(4)
C(23) C(24) 1.390(5)
C(24) C(25) 1.390(5)
C(25) C(26) 1.405(4)
C(26) C(261) 1.474(5)
C(121) C(126) 1.387(5)
C(121) C(122) 1.391(5)
C(122) C(123) 1.384(5)
C(123) C(124) 1.376(6)
C(124) C(125) 1.379(5)
C(125) C(126) 1.387(5)
C(161) C(166) 1.391(5)
C(161) C(162) 1.396(5)
C(162) C(163) 1.390(5)
C(163) C(164) 1.379(6)
C(164) C(165) 1.375(7)
C(165) C(166) 1.391(6)
C(221) C(222) 1.396(5)
C(221) C(226) 1.397(5)
C(222) C(223) 1.389(5)
C(223) C(224) 1.384(6)
C(224) C(225) 1.386(5)
C(225) C(226) 1.380(5)
C(261) C(262) 1.394(5)
C(261) C(266) 1.398(5)
C(262) C(263) 1.389(5)
C(263) C(264) 1.382(5)
C(264) C(265) 1.386(5)
C(265) C(266) 1.380(5)
